data_7119068
loop_
_publ_author_name
'Alexander Hinz'
'Axel Schulz'
'Alexander Villinger'

_publ_section_title
;
 On the behaviour of biradicaloid [P(mu-NTer)]2 towards Lewis acids and
 bases
;
_journal_name_full Chem.Commun.
_journal_page_first 6328
_journal_volume 52
_journal_year 2016
_chemical_formula_moiety 'C48 H50 N2 P -, C14 H24 N4 P +, 5.41 (C6 H6)'
_chemical_formula_sum 'C94.45 H106.45 N6 P2'
_chemical_formula_weight 1387.64
_chemical_name_systematic
;
 ?
;
_space_group_crystal_system triclinic
_space_group_IT_number 2
_space_group_name_Hall '-P 1'
_space_group_name_H-M_alt 'P -1'
_symmetry_space_group_name_Hall '-P 1'
_symmetry_space_group_name_H-M 'P -1'
_atom_sites_solution_hydrogens geom
_audit_creation_method SHELXL-2013
_audit_update_record
;
2016-03-03 deposited with the CCDC.
2016-04-07 downloaded from the CCDC.
;
_cell_angle_alpha 97.700(3)
_cell_angle_beta 93.029(3)
_cell_angle_gamma 106.714(2)
_cell_formula_units_Z 2
_cell_length_a 12.2213(6)
_cell_length_b 16.2437(9)
_cell_length_c 22.0973(12)
_cell_measurement_reflns_used 9818
_cell_measurement_temperature 123(2)
_cell_measurement_theta_max 24.33
_cell_measurement_theta_min 2.45
_cell_volume 4144.2(4)
_computing_cell_refinement 'Bruker Apex V7.51A'
_computing_data_collection 'Bruker Apex V7.51A'
_computing_data_reduction 'Bruker SAINT'
_computing_molecular_graphics 'ORTEP-3v2.01 (Farrugia, 1997)'
_computing_publication_material SHELXL-2013
_computing_structure_refinement 'SHELXL-2013 (Sheldrick, 2013)'
_computing_structure_solution 'SHELXS-2013 (Sheldrick, 2013)'
_diffrn_ambient_temperature 123(2)
_diffrn_measured_fraction_theta_full 0.996
_diffrn_measured_fraction_theta_max 0.991
_diffrn_measurement_device_type 'Bruker Apex Kappa-II-CCD-diffractometer'
_diffrn_measurement_method 'phi and omega scans'
_diffrn_radiation_monochromator graphite
_diffrn_radiation_source 'sealed tube'
_diffrn_radiation_type MoK\a
_diffrn_radiation_wavelength 0.71073
_diffrn_reflns_av_R_equivalents 0.0610
_diffrn_reflns_av_unetI/netI 0.0633
_diffrn_reflns_Laue_measured_fraction_full 0.996
_diffrn_reflns_Laue_measured_fraction_max 0.991
_diffrn_reflns_limit_h_max 15
_diffrn_reflns_limit_h_min -15
_diffrn_reflns_limit_k_max 21
_diffrn_reflns_limit_k_min -21
_diffrn_reflns_limit_l_max 28
_diffrn_reflns_limit_l_min -28
_diffrn_reflns_number 133897
_diffrn_reflns_point_group_measured_fraction_full 0.996
_diffrn_reflns_point_group_measured_fraction_max 0.991
_diffrn_reflns_theta_full 25.242
_diffrn_reflns_theta_max 27.498
_diffrn_reflns_theta_min 1.869
_exptl_absorpt_coefficient_mu 0.101
_exptl_absorpt_correction_T_max 0.7456
_exptl_absorpt_correction_T_min 0.6548
_exptl_absorpt_correction_type multi-scan
_exptl_absorpt_process_details '(SADABS; Sheldrick, 2004)'
_exptl_crystal_colour yellow
_exptl_crystal_density_diffrn 1.112
_exptl_crystal_description rod
_exptl_crystal_F_000 1490
_exptl_crystal_size_max 0.600
_exptl_crystal_size_mid 0.140
_exptl_crystal_size_min 0.110
_platon_squeeze_details
;
The unit cell contains in average 10.82 benzene molecules which have been 
treated as a diffuse contribution to the overall scattering without 
specific atom positions by SQUEEZE/PLATON.
;
_refine_diff_density_max 0.568
_refine_diff_density_min -0.444
_refine_diff_density_rms 0.045
_refine_ls_extinction_coef .
_refine_ls_extinction_method none
_refine_ls_goodness_of_fit_ref 0.958
_refine_ls_hydrogen_treatment constr
_refine_ls_matrix_type full
_refine_ls_number_parameters 657
_refine_ls_number_reflns 18856
_refine_ls_number_restraints 64
_refine_ls_restrained_S_all 0.959
_refine_ls_R_factor_all 0.0817
_refine_ls_R_factor_gt 0.0526
_refine_ls_shift/su_max 0.001
_refine_ls_shift/su_mean 0.000
_refine_ls_structure_factor_coef Fsqd
_refine_ls_weighting_details 'w=1/[\s^2^(Fo^2^)+(0.0808P)^2^] where P=(Fo^2^+2Fc^2^)/3'
_refine_ls_weighting_scheme calc
_refine_ls_wR_factor_gt 0.1330
_refine_ls_wR_factor_ref 0.1424
_reflns_Friedel_coverage 0.000
_reflns_Friedel_fraction_full .
_reflns_Friedel_fraction_max .
_reflns_number_gt 12108
_reflns_number_total 18856
_reflns_threshold_expression 'I > 2\s(I)'
_cod_data_source_file c6cc01935h2.cif
_cod_data_source_block ah302a_2
_cod_database_code 7119068
_shelx_space_group_comment
;
The symmetry employed for this shelxl refinement is uniquely defined
by the following loop, which should always be used as a source of
symmetry information in preference to the above space-group names.
They are only intended as comments.
;
_shelx_estimated_absorpt_t_min 0.942
_shelx_estimated_absorpt_t_max 0.989
_shelxl_version_number 2013-4

loop_
_space_group_symop_operation_xyz
'x, y, z'
'-x, -y, -z'

loop_
_atom_site_label
_atom_site_type_symbol
_atom_site_fract_x
_atom_site_fract_y
_atom_site_fract_z
_atom_site_U_iso_or_equiv
_atom_site_adp_type
_atom_site_occupancy
_atom_site_site_symmetry_order
_atom_site_calc_flag
_atom_site_refinement_flags_posn
_atom_site_refinement_flags_adp
_atom_site_refinement_flags_occupancy
_atom_site_disorder_assembly
_atom_site_disorder_group
P1 P 0.76677(3) 0.85186(2) 0.23098(2) 0.02563(10) Uani 1 1 d . . . . .
P2 P 0.56223(4) 0.20706(3) 0.22823(2) 0.03866(12) Uani 1 1 d . . . . .
N1 N 0.76295(10) 0.92712(8) 0.19272(5) 0.0268(3) Uani 1 1 d . . . . .
N2 N 0.64694(10) 0.82482(8) 0.25952(5) 0.0279(3) Uani 1 1 d . . . . .
N3 N 0.34785(11) 0.23673(8) 0.25137(6) 0.0327(3) Uani 1 1 d . . . . .
N4 N 0.46282(12) 0.33879(8) 0.21178(6) 0.0385(3) Uani 1 1 d . . . . .
N5 N 0.38530(10) 0.07555(8) 0.14900(5) 0.0263(3) Uani 1 1 d . . . . .
N6 N 0.48225(10) 0.02554(8) 0.21168(6) 0.0290(3) Uani 1 1 d . . . . .
C1 C 0.85322(12) 0.96870(9) 0.16167(6) 0.0245(3) Uani 1 1 d . . . . .
C2 C 0.96212(12) 1.01981(9) 0.19037(6) 0.0259(3) Uani 1 1 d . . . . .
C3 C 1.04506(13) 1.06338(10) 0.15524(7) 0.0283(3) Uani 1 1 d . . . . .
H3 H 1.1184 1.0969 0.1749 0.034 Uiso 1 1 calc R U . . .
C4 C 1.02358(13) 1.05912(10) 0.09267(7) 0.0306(3) Uani 1 1 d . . . . .
H4 H 1.0810 1.0895 0.0696 0.037 Uiso 1 1 calc R U . . .
C5 C 0.91703(13) 1.00986(10) 0.06426(7) 0.0298(3) Uani 1 1 d . . . . .
H5 H 0.9013 1.0069 0.0213 0.036 Uiso 1 1 calc R U . . .
C6 C 0.83264(12) 0.96464(9) 0.09733(6) 0.0255(3) Uani 1 1 d . . . . .
C7 C 0.99395(12) 1.03146(10) 0.25809(6) 0.0269(3) Uani 1 1 d . . . . .
C8 C 1.06427(13) 0.98669(10) 0.28147(7) 0.0307(3) Uani 1 1 d . . . . .
C9 C 1.10274(14) 1.00525(11) 0.34366(7) 0.0400(4) Uani 1 1 d . . . . .
H9 H 1.1512 0.9749 0.3592 0.048 Uiso 1 1 calc R U . . .
C10 C 1.07239(16) 1.06658(12) 0.38344(7) 0.0457(5) Uani 1 1 d . . . . .
C11 C 1.00059(16) 1.10931(11) 0.35982(7) 0.0426(4) Uani 1 1 d . . . . .
H11 H 0.9784 1.1512 0.3867 0.051 Uiso 1 1 calc R U . . .
C12 C 0.95998(14) 1.09277(10) 0.29795(7) 0.0327(4) Uani 1 1 d . . . . .
C13 C 1.09879(15) 0.91804(11) 0.24124(8) 0.0388(4) Uani 1 1 d . . . . .
H13A H 1.0300 0.8742 0.2199 0.058 Uiso 0.67(4) 1 calc R U P A 1
H13B H 1.1414 0.8902 0.2665 0.058 Uiso 0.67(4) 1 calc R U P A 1
H13C H 1.1476 0.9449 0.2111 0.058 Uiso 0.67(4) 1 calc R U P A 1
H13D H 1.1790 0.9226 0.2531 0.058 Uiso 0.33(4) 1 calc R U P A 2
H13E H 1.0905 0.9264 0.1983 0.058 Uiso 0.33(4) 1 calc R U P A 2
H13F H 1.0495 0.8604 0.2460 0.058 Uiso 0.33(4) 1 calc R U P A 2
C14 C 1.1140(2) 1.08440(16) 0.45076(8) 0.0684(7) Uani 1 1 d . . . . .
H14A H 1.1981 1.1052 0.4557 0.103 Uiso 0.68(4) 1 calc R U P B 1
H14B H 1.0875 1.0307 0.4685 0.103 Uiso 0.68(4) 1 calc R U P B 1
H14C H 1.0835 1.1288 0.4719 0.103 Uiso 0.68(4) 1 calc R U P B 1
H14D H 1.1513 1.1469 0.4632 0.103 Uiso 0.32(4) 1 calc R U P B 2
H14E H 1.1692 1.0525 0.4581 0.103 Uiso 0.32(4) 1 calc R U P B 2
H14F H 1.0487 1.0654 0.4747 0.103 Uiso 0.32(4) 1 calc R U P B 2
C15 C 0.88143(15) 1.14027(11) 0.27441(8) 0.0405(4) Uani 1 1 d . . . . .
H15A H 0.9242 1.1845 0.2513 0.061 Uiso 1 1 calc R U . . .
H15B H 0.8517 1.1684 0.3091 0.061 Uiso 1 1 calc R U . . .
H15C H 0.8173 1.0988 0.2475 0.061 Uiso 1 1 calc R U . . .
C16 C 0.71812(12) 0.91063(10) 0.06640(6) 0.0265(3) Uani 1 1 d . . . . .
C17 C 0.62858(12) 0.94810(10) 0.06193(6) 0.0271(3) Uani 1 1 d . . . . .
C18 C 0.52180(13) 0.89673(11) 0.03387(7) 0.0312(4) Uani 1 1 d . . . . .
H18 H 0.4615 0.9224 0.0303 0.037 Uiso 1 1 calc R U . . .
C19 C 0.50056(13) 0.80934(11) 0.01096(7) 0.0324(4) Uani 1 1 d . . . . .
C20 C 0.58996(14) 0.77335(10) 0.01641(7) 0.0331(4) Uani 1 1 d . . . . .
H20 H 0.5767 0.7134 0.0012 0.040 Uiso 1 1 calc R U . . .
C21 C 0.69861(13) 0.82243(10) 0.04352(6) 0.0290(3) Uani 1 1 d . . . . .
C22 C 0.64748(14) 1.04153(10) 0.08887(7) 0.0328(4) Uani 1 1 d . . . . .
H22A H 0.7056 1.0791 0.0676 0.049 Uiso 1 1 calc R U . . .
H22B H 0.6739 1.0505 0.1326 0.049 Uiso 1 1 calc R U . . .
H22C H 0.5753 1.0560 0.0840 0.049 Uiso 1 1 calc R U . . .
C23 C 0.38428(15) 0.75502(12) -0.01977(9) 0.0457(4) Uani 1 1 d . . . . .
H23A H 0.3736 0.7701 -0.0607 0.069 Uiso 0.67(3) 1 calc R U P C 1
H23B H 0.3244 0.7664 0.0049 0.069 Uiso 0.67(3) 1 calc R U P C 1
H23C H 0.3793 0.6932 -0.0234 0.069 Uiso 0.67(3) 1 calc R U P C 1
H23D H 0.3498 0.7100 0.0048 0.069 Uiso 0.33(3) 1 calc R U P C 2
H23E H 0.3929 0.7275 -0.0608 0.069 Uiso 0.33(3) 1 calc R U P C 2
H23F H 0.3346 0.7923 -0.0233 0.069 Uiso 0.33(3) 1 calc R U P C 2
C24 C 0.79311(15) 0.78064(11) 0.04992(8) 0.0392(4) Uani 1 1 d . . . . .
H24A H 0.7725 0.7248 0.0224 0.059 Uiso 0.85(6) 1 calc R U P D 1
H24B H 0.8035 0.7710 0.0924 0.059 Uiso 0.85(6) 1 calc R U P D 1
H24C H 0.8647 0.8190 0.0391 0.059 Uiso 0.85(6) 1 calc R U P D 1
H24D H 0.8392 0.8054 0.0893 0.059 Uiso 0.15(6) 1 calc R U P D 2
H24E H 0.8421 0.7916 0.0164 0.059 Uiso 0.15(6) 1 calc R U P D 2
H24F H 0.7594 0.7178 0.0482 0.059 Uiso 0.15(6) 1 calc R U P D 2
C25A C 0.6230(8) 0.7547(3) 0.2985(2) 0.0296(5) Uani 0.488(5) 1 d DG . P E 1
C26A C 0.6380(7) 0.6738(3) 0.2799(2) 0.0304(5) Uani 0.488(5) 1 d DG . P E 1
C27A C 0.6196(4) 0.6123(3) 0.3193(2) 0.0307(6) Uani 0.488(5) 1 d DG . P E 1
H27A H 0.6299 0.5570 0.3065 0.037 Uiso 0.488(5) 1 calc R U P E 1
C28A C 0.5862(3) 0.6317(2) 0.37730(17) 0.0296(5) Uani 0.488(5) 1 d DG . P E 1
H28A H 0.5736 0.5896 0.4042 0.036 Uiso 0.488(5) 1 calc R U P E 1
C29A C 0.5712(3) 0.7126(2) 0.39594(16) 0.0304(5) Uani 0.488(5) 1 d DG . P E 1
H29A H 0.5483 0.7258 0.4356 0.037 Uiso 0.488(5) 1 calc R U P E 1
C30A C 0.5896(6) 0.7741(2) 0.3565(2) 0.0307(6) Uani 0.488(5) 1 d DG . P E 1
C31A C 0.6565(10) 0.6418(10) 0.2145(3) 0.0289(4) Uani 0.488(5) 1 d D . P E 1
C32A C 0.5734(8) 0.6303(7) 0.1650(3) 0.0304(5) Uani 0.488(5) 1 d D . P E 1
C33A C 0.5890(5) 0.5906(4) 0.1076(3) 0.0297(5) Uani 0.488(5) 1 d D . P E 1
H33A H 0.5315 0.5813 0.0746 0.036 Uiso 0.488(5) 1 calc R U P E 1
C34A C 0.6855(4) 0.5643(4) 0.09666(19) 0.0289(4) Uani 0.488(5) 1 d D . P E 1
C35A C 0.7654(6) 0.5747(4) 0.1461(2) 0.0304(5) Uani 0.488(5) 1 d D . P E 1
H35A H 0.8311 0.5556 0.1398 0.036 Uiso 0.488(5) 1 calc R U P E 1
C36A C 0.7526(8) 0.6121(5) 0.2046(3) 0.0297(5) Uani 0.488(5) 1 d D . P E 1
C37A C 0.4698(12) 0.6608(13) 0.1712(6) 0.0405(10) Uani 0.488(5) 1 d D . P E 1
H37A H 0.4893 0.7223 0.1664 0.061 Uiso 0.488(5) 1 calc R U P E 1
H37B H 0.4431 0.6537 0.2118 0.061 Uiso 0.488(5) 1 calc R U P E 1
H37C H 0.4088 0.6263 0.1394 0.061 Uiso 0.488(5) 1 calc R U P E 1
C38A C 0.7072(12) 0.5220(14) 0.0353(4) 0.0512(17) Uani 0.488(5) 1 d D . P E 1
H38A H 0.6350 0.4995 0.0086 0.077 Uiso 0.488(5) 1 calc R U P E 1
H38B H 0.7381 0.4739 0.0410 0.077 Uiso 0.488(5) 1 calc R U P E 1
H38C H 0.7626 0.5650 0.0162 0.077 Uiso 0.488(5) 1 calc R U P E 1
C39A C 0.8466(15) 0.6294(18) 0.2556(6) 0.0434(9) Uani 0.488(5) 1 d D . P E 1
H39A H 0.9051 0.6027 0.2416 0.065 Uiso 0.488(5) 1 calc R U P E 1
H39B H 0.8144 0.6044 0.2911 0.065 Uiso 0.488(5) 1 calc R U P E 1
H39C H 0.8815 0.6923 0.2673 0.065 Uiso 0.488(5) 1 calc R U P E 1
C40A C 0.5624(5) 0.8576(4) 0.3756(5) 0.0354(8) Uani 0.488(5) 1 d D . P E 1
C41A C 0.4478(5) 0.8599(3) 0.3784(2) 0.0349(7) Uani 0.488(5) 1 d D . P E 1
C42A C 0.4261(4) 0.9365(2) 0.4028(2) 0.0334(7) Uani 0.488(5) 1 d D . P E 1
H42A H 0.3491 0.9371 0.4058 0.040 Uiso 0.488(5) 1 calc R U P E 1
C43A C 0.5162(4) 1.0128(3) 0.4230(3) 0.0354(8) Uani 0.488(5) 1 d D . P E 1
C44A C 0.6283(4) 1.0090(3) 0.4211(4) 0.0349(7) Uani 0.488(5) 1 d D . P E 1
H44A H 0.6902 1.0601 0.4354 0.042 Uiso 0.488(5) 1 calc R U P E 1
C45A C 0.6520(5) 0.9327(4) 0.3990(5) 0.0334(7) Uani 0.488(5) 1 d D . P E 1
C46A C 0.3495(7) 0.7791(4) 0.3531(3) 0.0447(13) Uani 0.488(5) 1 d D . P E 1
H46A H 0.2772 0.7938 0.3520 0.067 Uiso 0.488(5) 1 calc R U P E 1
H46B H 0.3457 0.7346 0.3794 0.067 Uiso 0.488(5) 1 calc R U P E 1
H46C H 0.3623 0.7567 0.3114 0.067 Uiso 0.488(5) 1 calc R U P E 1
C47A C 0.4885(10) 1.0947(6) 0.4478(6) 0.0557(18) Uani 0.488(5) 1 d D . P E 1
H47A H 0.5188 1.1396 0.4224 0.084 Uiso 0.488(5) 1 calc R U P E 1
H47B H 0.5237 1.1153 0.4901 0.084 Uiso 0.488(5) 1 calc R U P E 1
H47C H 0.4051 1.0826 0.4471 0.084 Uiso 0.488(5) 1 calc R U P E 1
C48A C 0.7744(7) 0.9314(9) 0.4033(8) 0.0363(14) Uani 0.488(5) 1 d D . P E 1
H48A H 0.7971 0.9190 0.3620 0.054 Uiso 0.488(5) 1 calc R U P E 1
H48B H 0.7821 0.8863 0.4270 0.054 Uiso 0.488(5) 1 calc R U P E 1
H48C H 0.8241 0.9882 0.4237 0.054 Uiso 0.488(5) 1 calc R U P E 1
C25B C 0.6180(8) 0.7590(3) 0.2937(2) 0.0296(5) Uani 0.512(5) 1 d DG . P E 2
C26B C 0.6282(7) 0.6762(3) 0.2766(2) 0.0304(5) Uani 0.512(5) 1 d DG . P E 2
C27B C 0.5957(4) 0.6137(2) 0.3148(2) 0.0307(6) Uani 0.512(5) 1 d DG . P E 2
H27B H 0.6027 0.5572 0.3031 0.037 Uiso 0.512(5) 1 calc R U P E 2
C28B C 0.5529(3) 0.6340(2) 0.37003(15) 0.0296(5) Uani 0.512(5) 1 d DG . P E 2
H28B H 0.5306 0.5913 0.3961 0.036 Uiso 0.512(5) 1 calc R U P E 2
C29B C 0.5426(3) 0.7168(2) 0.38714(14) 0.0304(5) Uani 0.512(5) 1 d DG . P E 2
H29B H 0.5133 0.7306 0.4249 0.037 Uiso 0.512(5) 1 calc R U P E 2
C30B C 0.5751(6) 0.7793(2) 0.3490(2) 0.0307(6) Uani 0.512(5) 1 d DG . P E 2
C31B C 0.6640(10) 0.6433(10) 0.2154(3) 0.0289(4) Uani 0.512(5) 1 d D . P E 2
C32B C 0.5896(7) 0.6311(6) 0.1618(3) 0.0304(5) Uani 0.512(5) 1 d D . P E 2
C33B C 0.6165(5) 0.5926(4) 0.1063(3) 0.0297(5) Uani 0.512(5) 1 d D . P E 2
H33B H 0.5661 0.5845 0.0703 0.036 Uiso 0.512(5) 1 calc R U P E 2
C34B C 0.7146(4) 0.5654(4) 0.10192(19) 0.0289(4) Uani 0.512(5) 1 d D . P E 2
C35B C 0.7887(5) 0.5826(4) 0.1542(2) 0.0304(5) Uani 0.512(5) 1 d D . P E 2
H35B H 0.8578 0.5671 0.1518 0.036 Uiso 0.512(5) 1 calc R U P E 2
C36B C 0.7670(7) 0.6217(5) 0.2106(2) 0.0297(5) Uani 0.512(5) 1 d D . P E 2
C37B C 0.4835(11) 0.6595(13) 0.1646(6) 0.0405(10) Uani 0.512(5) 1 d D . P E 2
H37D H 0.4448 0.6503 0.1232 0.061 Uiso 0.512(5) 1 calc R U P E 2
H37E H 0.5044 0.7214 0.1819 0.061 Uiso 0.512(5) 1 calc R U P E 2
H37F H 0.4317 0.6254 0.1906 0.061 Uiso 0.512(5) 1 calc R U P E 2
C38B C 0.7367(12) 0.5232(13) 0.0406(4) 0.0512(17) Uani 0.512(5) 1 d D . P E 2
H38D H 0.7076 0.4598 0.0376 0.077 Uiso 0.512(5) 1 calc R U P E 2
H38E H 0.8195 0.5404 0.0367 0.077 Uiso 0.512(5) 1 calc R U P E 2
H38F H 0.6975 0.5421 0.0077 0.077 Uiso 0.512(5) 1 calc R U P E 2
C39B C 0.8534(15) 0.6369(16) 0.2649(5) 0.0434(9) Uani 0.512(5) 1 d D . P E 2
H39D H 0.9253 0.6297 0.2508 0.065 Uiso 0.512(5) 1 calc R U P E 2
H39E H 0.8238 0.5948 0.2924 0.065 Uiso 0.512(5) 1 calc R U P E 2
H39F H 0.8676 0.6961 0.2869 0.065 Uiso 0.512(5) 1 calc R U P E 2
C40B C 0.5486(5) 0.8622(3) 0.3694(5) 0.0354(8) Uani 0.512(5) 1 d D . P E 2
C41B C 0.4335(5) 0.8628(3) 0.36074(19) 0.0349(7) Uani 0.512(5) 1 d D . P E 2
C42B C 0.4068(4) 0.9388(2) 0.38097(19) 0.0334(7) Uani 0.512(5) 1 d D . P E 2
H42B H 0.3297 0.9391 0.3737 0.040 Uiso 0.512(5) 1 calc R U P E 2
C43B C 0.4856(4) 1.0131(3) 0.4108(3) 0.0354(8) Uani 0.512(5) 1 d D . P E 2
C44B C 0.5994(4) 1.0123(3) 0.4171(3) 0.0349(7) Uani 0.512(5) 1 d D . P E 2
H44B H 0.6563 1.0635 0.4368 0.042 Uiso 0.512(5) 1 calc R U P E 2
C45B C 0.6335(4) 0.9389(3) 0.3955(5) 0.0334(7) Uani 0.512(5) 1 d D . P E 2
C46B C 0.3375(6) 0.7832(4) 0.3311(3) 0.0447(13) Uani 0.512(5) 1 d D . P E 2
H46D H 0.2716 0.8010 0.3172 0.067 Uiso 0.512(5) 1 calc R U P E 2
H46E H 0.3146 0.7436 0.3611 0.067 Uiso 0.512(5) 1 calc R U P E 2
H46F H 0.3642 0.7534 0.2960 0.067 Uiso 0.512(5) 1 calc R U P E 2
C47B C 0.4530(9) 1.0933(6) 0.4344(6) 0.0557(18) Uani 0.512(5) 1 d D . P E 2
H47D H 0.5002 1.1431 0.4175 0.084 Uiso 0.512(5) 1 calc R U P E 2
H47E H 0.4659 1.1049 0.4793 0.084 Uiso 0.512(5) 1 calc R U P E 2
H47F H 0.3718 1.0842 0.4217 0.084 Uiso 0.512(5) 1 calc R U P E 2
C48B C 0.7579(6) 0.9430(8) 0.3989(8) 0.0363(14) Uani 0.512(5) 1 d D . P E 2
H48D H 0.7864 0.9501 0.3587 0.054 Uiso 0.512(5) 1 calc R U P E 2
H48E H 0.7666 0.8890 0.4107 0.054 Uiso 0.512(5) 1 calc R U P E 2
H48F H 0.8020 0.9924 0.4295 0.054 Uiso 0.512(5) 1 calc R U P E 2
C49 C 0.45349(14) 0.26103(10) 0.23019(7) 0.0337(4) Uani 1 1 d . . . . .
C50 C 0.29102(14) 0.29825(11) 0.24415(8) 0.0375(4) Uani 1 1 d . . . . .
C51 C 0.36290(15) 0.36225(11) 0.21995(8) 0.0411(4) Uani 1 1 d . . . . .
C52 C 0.30676(14) 0.16134(11) 0.28223(8) 0.0382(4) Uani 1 1 d . . . . .
H52A H 0.2712 0.1096 0.2516 0.057 Uiso 1 1 calc R U . . .
H52B H 0.2500 0.1711 0.3099 0.057 Uiso 1 1 calc R U . . .
H52C H 0.3715 0.1527 0.3060 0.057 Uiso 1 1 calc R U . . .
C53 C 0.17269(16) 0.28882(13) 0.26227(9) 0.0510(5) Uani 1 1 d . . . . .
H53A H 0.1481 0.3382 0.2524 0.076 Uiso 1 1 calc R U . . .
H53B H 0.1723 0.2875 0.3065 0.076 Uiso 1 1 calc R U . . .
H53C H 0.1199 0.2346 0.2399 0.076 Uiso 1 1 calc R U . . .
C54 C 0.34940(19) 0.44521(12) 0.20428(11) 0.0598(6) Uani 1 1 d . . . . .
H54A H 0.3586 0.4472 0.1607 0.090 Uiso 1 1 calc R U . . .
H54B H 0.4078 0.4944 0.2291 0.090 Uiso 1 1 calc R U . . .
H54C H 0.2729 0.4488 0.2128 0.090 Uiso 1 1 calc R U . . .
C55 C 0.56249(18) 0.38858(12) 0.18503(11) 0.0589(6) Uani 1 1 d . . . . .
H55A H 0.5940 0.3486 0.1594 0.088 Uiso 0.72(2) 1 calc R U P F 1
H55B H 0.6210 0.4234 0.2179 0.088 Uiso 0.72(2) 1 calc R U P F 1
H55C H 0.5395 0.4272 0.1599 0.088 Uiso 0.72(2) 1 calc R U P F 1
H55D H 0.5760 0.4509 0.1990 0.088 Uiso 0.28(2) 1 calc R U P F 2
H55E H 0.5484 0.3765 0.1402 0.088 Uiso 0.28(2) 1 calc R U P F 2
H55F H 0.6300 0.3719 0.1979 0.088 Uiso 0.28(2) 1 calc R U P F 2
C56 C 0.47018(12) 0.10024(10) 0.19616(7) 0.0290(3) Uani 1 1 d . . . . .
C57 C 0.34464(12) -0.01433(9) 0.13568(7) 0.0273(3) Uani 1 1 d . . . . .
C58 C 0.40629(12) -0.04583(9) 0.17421(7) 0.0287(3) Uani 1 1 d . . . . .
C59 C 0.35278(14) 0.13495(10) 0.11257(7) 0.0343(4) Uani 1 1 d . . . . .
H59A H 0.4202 0.1844 0.1104 0.052 Uiso 1 1 calc R U . . .
H59B H 0.2934 0.1560 0.1318 0.052 Uiso 1 1 calc R U . . .
H59C H 0.3229 0.1043 0.0711 0.052 Uiso 1 1 calc R U . . .
C60 C 0.25028(13) -0.06138(10) 0.08678(7) 0.0344(4) Uani 1 1 d . . . . .
H60A H 0.2735 -0.0461 0.0470 0.052 Uiso 1 1 calc R U . . .
H60B H 0.1811 -0.0447 0.0955 0.052 Uiso 1 1 calc R U . . .
H60C H 0.2343 -0.1243 0.0857 0.052 Uiso 1 1 calc R U . . .
C61 C 0.40631(15) -0.13592(11) 0.17969(9) 0.0433(4) Uani 1 1 d . . . . .
H61A H 0.3586 -0.1763 0.1448 0.065 Uiso 1 1 calc R U . . .
H61B H 0.3753 -0.1515 0.2180 0.065 Uiso 1 1 calc R U . . .
H61C H 0.4850 -0.1394 0.1798 0.065 Uiso 1 1 calc R U . . .
C62 C 0.56373(14) 0.01833(11) 0.26011(8) 0.0397(4) Uani 1 1 d . . . . .
H62A H 0.6230 -0.0037 0.2416 0.060 Uiso 1 1 calc R U . . .
H62B H 0.5231 -0.0219 0.2865 0.060 Uiso 1 1 calc R U . . .
H62C H 0.5997 0.0757 0.2846 0.060 Uiso 1 1 calc R U . . .

loop_
_atom_site_aniso_label
_atom_site_aniso_U_11
_atom_site_aniso_U_22
_atom_site_aniso_U_33
_atom_site_aniso_U_23
_atom_site_aniso_U_13
_atom_site_aniso_U_12
P1 0.0253(2) 0.0265(2) 0.0280(2) 0.00593(16) 0.00379(15) 0.01127(16)
P2 0.0284(2) 0.0264(2) 0.0589(3) 0.0018(2) 0.00922(19) 0.00594(17)
N1 0.0263(7) 0.0314(7) 0.0250(6) 0.0049(5) 0.0019(5) 0.0121(5)
N2 0.0272(7) 0.0269(7) 0.0309(7) 0.0037(5) 0.0038(5) 0.0101(5)
N3 0.0328(7) 0.0254(7) 0.0425(8) 0.0078(6) 0.0147(6) 0.0097(6)
N4 0.0411(8) 0.0231(7) 0.0519(9) 0.0074(6) 0.0190(7) 0.0072(6)
N5 0.0268(7) 0.0243(7) 0.0323(7) 0.0086(5) 0.0094(5) 0.0117(5)
N6 0.0228(7) 0.0269(7) 0.0398(7) 0.0065(6) 0.0051(5) 0.0103(5)
C1 0.0290(8) 0.0252(8) 0.0250(7) 0.0052(6) 0.0044(6) 0.0163(6)
C2 0.0289(8) 0.0270(8) 0.0260(7) 0.0043(6) 0.0036(6) 0.0149(6)
C3 0.0263(8) 0.0302(8) 0.0302(8) 0.0029(6) 0.0024(6) 0.0118(6)
C4 0.0290(8) 0.0386(9) 0.0291(8) 0.0080(7) 0.0094(6) 0.0154(7)
C5 0.0318(9) 0.0400(9) 0.0232(7) 0.0043(7) 0.0044(6) 0.0196(7)
C6 0.0277(8) 0.0296(8) 0.0245(7) 0.0033(6) 0.0021(6) 0.0173(6)
C7 0.0270(8) 0.0274(8) 0.0242(7) 0.0036(6) 0.0018(6) 0.0050(6)
C8 0.0301(9) 0.0280(8) 0.0325(8) 0.0082(7) -0.0002(6) 0.0054(6)
C9 0.0404(10) 0.0397(10) 0.0357(9) 0.0130(8) -0.0067(7) 0.0039(8)
C10 0.0500(11) 0.0474(11) 0.0281(9) 0.0079(8) -0.0027(8) -0.0034(9)
C11 0.0516(11) 0.0380(10) 0.0305(9) -0.0013(7) 0.0094(8) 0.0033(8)
C12 0.0371(9) 0.0281(8) 0.0295(8) 0.0031(7) 0.0044(7) 0.0048(7)
C13 0.0394(10) 0.0360(9) 0.0454(10) 0.0087(8) 0.0001(7) 0.0179(7)
C14 0.0836(17) 0.0755(16) 0.0319(10) 0.0070(10) -0.0066(10) 0.0042(12)
C15 0.0424(10) 0.0376(10) 0.0440(10) 0.0004(8) 0.0129(8) 0.0170(8)
C16 0.0299(8) 0.0342(9) 0.0205(7) 0.0069(6) 0.0037(6) 0.0161(7)
C17 0.0276(8) 0.0353(9) 0.0226(7) 0.0052(6) 0.0047(6) 0.0152(7)
C18 0.0268(8) 0.0428(10) 0.0292(8) 0.0088(7) 0.0068(6) 0.0166(7)
C19 0.0292(9) 0.0395(10) 0.0288(8) 0.0113(7) 0.0049(6) 0.0077(7)
C20 0.0406(10) 0.0287(9) 0.0322(8) 0.0107(7) 0.0066(7) 0.0107(7)
C21 0.0345(9) 0.0333(9) 0.0244(7) 0.0080(6) 0.0051(6) 0.0164(7)
C22 0.0325(9) 0.0401(9) 0.0312(8) 0.0022(7) 0.0016(6) 0.0210(7)
C23 0.0338(10) 0.0435(11) 0.0558(11) 0.0091(9) 0.0035(8) 0.0048(8)
C24 0.0434(10) 0.0346(9) 0.0451(10) 0.0054(8) 0.0006(8) 0.0210(8)
C25A 0.0203(9) 0.0322(7) 0.0391(8) 0.0114(6) 0.0049(8) 0.0093(6)
C26A 0.0224(12) 0.0338(7) 0.0380(8) 0.0094(6) 0.0068(8) 0.0107(6)
C27A 0.0240(14) 0.0313(7) 0.0396(9) 0.0089(6) 0.0060(10) 0.0108(7)
C28A 0.0203(9) 0.0322(7) 0.0391(8) 0.0114(6) 0.0049(8) 0.0093(6)
C29A 0.0224(12) 0.0338(7) 0.0380(8) 0.0094(6) 0.0068(8) 0.0107(6)
C30A 0.0240(14) 0.0313(7) 0.0396(9) 0.0089(6) 0.0060(10) 0.0108(7)
C31A 0.0290(13) 0.0210(6) 0.0389(7) 0.0062(5) 0.0064(7) 0.0094(9)
C32A 0.0255(19) 0.0220(7) 0.0451(9) 0.0062(6) 0.0055(7) 0.0087(11)
C33A 0.0261(18) 0.0223(9) 0.0403(8) 0.0055(6) 0.0026(9) 0.0064(12)
C34A 0.0290(13) 0.0210(6) 0.0389(7) 0.0062(5) 0.0064(7) 0.0094(9)
C35A 0.0255(19) 0.0220(7) 0.0451(9) 0.0062(6) 0.0055(7) 0.0087(11)
C36A 0.0261(18) 0.0223(9) 0.0403(8) 0.0055(6) 0.0026(9) 0.0064(12)
C37A 0.032(2) 0.0296(11) 0.061(2) 0.003(2) -0.0043(19) 0.0146(17)
C38A 0.069(5) 0.0359(14) 0.0498(17) 0.0024(15) 0.016(2) 0.017(5)
C39A 0.0392(17) 0.053(4) 0.046(3) 0.013(3) 0.0024(18) 0.024(2)
C40A 0.0316(13) 0.0367(7) 0.0382(18) 0.0010(8) 0.0097(13) 0.0118(8)
C41A 0.0300(13) 0.0373(7) 0.0351(11) 0.0015(8) 0.0077(15) 0.0076(8)
C42A 0.0334(12) 0.0402(8) 0.0281(11) 0.0044(9) 0.0080(13) 0.0126(8)
C43A 0.0316(13) 0.0367(7) 0.0382(18) 0.0010(8) 0.0097(13) 0.0118(8)
C44A 0.0300(13) 0.0373(7) 0.0351(11) 0.0015(8) 0.0077(15) 0.0076(8)
C45A 0.0334(12) 0.0402(8) 0.0281(11) 0.0044(9) 0.0080(13) 0.0126(8)
C46A 0.0290(18) 0.0519(14) 0.049(4) 0.003(2) 0.001(2) 0.0087(11)
C47A 0.062(6) 0.0459(13) 0.066(5) 0.0059(19) 0.022(3) 0.026(3)
C48A 0.0305(19) 0.043(3) 0.035(2) 0.0079(19) -0.005(2) 0.0100(15)
C25B 0.0203(9) 0.0322(7) 0.0391(8) 0.0114(6) 0.0049(8) 0.0093(6)
C26B 0.0224(12) 0.0338(7) 0.0380(8) 0.0094(6) 0.0068(8) 0.0107(6)
C27B 0.0240(14) 0.0313(7) 0.0396(9) 0.0089(6) 0.0060(10) 0.0108(7)
C28B 0.0203(9) 0.0322(7) 0.0391(8) 0.0114(6) 0.0049(8) 0.0093(6)
C29B 0.0224(12) 0.0338(7) 0.0380(8) 0.0094(6) 0.0068(8) 0.0107(6)
C30B 0.0240(14) 0.0313(7) 0.0396(9) 0.0089(6) 0.0060(10) 0.0108(7)
C31B 0.0290(13) 0.0210(6) 0.0389(7) 0.0062(5) 0.0064(7) 0.0094(9)
C32B 0.0255(19) 0.0220(7) 0.0451(9) 0.0062(6) 0.0055(7) 0.0087(11)
C33B 0.0261(18) 0.0223(9) 0.0403(8) 0.0055(6) 0.0026(9) 0.0064(12)
C34B 0.0290(13) 0.0210(6) 0.0389(7) 0.0062(5) 0.0064(7) 0.0094(9)
C35B 0.0255(19) 0.0220(7) 0.0451(9) 0.0062(6) 0.0055(7) 0.0087(11)
C36B 0.0261(18) 0.0223(9) 0.0403(8) 0.0055(6) 0.0026(9) 0.0064(12)
C37B 0.032(2) 0.0296(11) 0.061(2) 0.003(2) -0.0043(19) 0.0146(17)
C38B 0.069(5) 0.0359(14) 0.0498(17) 0.0024(15) 0.016(2) 0.017(5)
C39B 0.0392(17) 0.053(4) 0.046(3) 0.013(3) 0.0024(18) 0.024(2)
C40B 0.0316(13) 0.0367(7) 0.0382(18) 0.0010(8) 0.0097(13) 0.0118(8)
C41B 0.0300(13) 0.0373(7) 0.0351(11) 0.0015(8) 0.0077(15) 0.0076(8)
C42B 0.0334(12) 0.0402(8) 0.0281(11) 0.0044(9) 0.0080(13) 0.0126(8)
C43B 0.0316(13) 0.0367(7) 0.0382(18) 0.0010(8) 0.0097(13) 0.0118(8)
C44B 0.0300(13) 0.0373(7) 0.0351(11) 0.0015(8) 0.0077(15) 0.0076(8)
C45B 0.0334(12) 0.0402(8) 0.0281(11) 0.0044(9) 0.0080(13) 0.0126(8)
C46B 0.0290(18) 0.0519(14) 0.049(4) 0.003(2) 0.001(2) 0.0087(11)
C47B 0.062(6) 0.0459(13) 0.066(5) 0.0059(19) 0.022(3) 0.026(3)
C48B 0.0305(19) 0.043(3) 0.035(2) 0.0079(19) -0.005(2) 0.0100(15)
C49 0.0351(9) 0.0252(8) 0.0394(9) 0.0032(7) 0.0120(7) 0.0064(7)
C50 0.0404(10) 0.0296(9) 0.0465(10) 0.0049(7) 0.0142(8) 0.0153(7)
C51 0.0482(11) 0.0281(9) 0.0528(11) 0.0082(8) 0.0158(8) 0.0180(8)
C52 0.0380(9) 0.0339(9) 0.0458(10) 0.0132(8) 0.0175(7) 0.0099(7)
C53 0.0435(11) 0.0481(11) 0.0676(13) 0.0072(10) 0.0214(9) 0.0218(9)
C54 0.0645(14) 0.0346(11) 0.0880(16) 0.0180(10) 0.0165(11) 0.0217(10)
C55 0.0582(13) 0.0335(10) 0.0885(15) 0.0205(10) 0.0399(11) 0.0083(9)
C56 0.0251(8) 0.0261(8) 0.0388(9) 0.0074(7) 0.0122(7) 0.0098(6)
C57 0.0262(8) 0.0265(8) 0.0319(8) 0.0055(6) 0.0104(6) 0.0102(6)
C58 0.0265(8) 0.0237(8) 0.0374(8) 0.0056(7) 0.0070(6) 0.0090(6)
C59 0.0435(10) 0.0312(9) 0.0369(9) 0.0149(7) 0.0140(7) 0.0185(7)
C60 0.0315(9) 0.0338(9) 0.0385(9) 0.0014(7) 0.0029(7) 0.0130(7)
C61 0.0436(11) 0.0299(9) 0.0593(11) 0.0119(8) -0.0006(8) 0.0141(8)
C62 0.0295(9) 0.0387(10) 0.0529(11) 0.0061(8) -0.0051(7) 0.0153(7)

loop_
_atom_type_symbol
_atom_type_description
_atom_type_scat_dispersion_real
_atom_type_scat_dispersion_imag
_atom_type_scat_source
C C 0.0033 0.0016 'International Tables Vol C Tables 4.2.6.8 and 6.1.1.4'
H H 0.0000 0.0000 'International Tables Vol C Tables 4.2.6.8 and 6.1.1.4'
N N 0.0061 0.0033 'International Tables Vol C Tables 4.2.6.8 and 6.1.1.4'
P P 0.1023 0.0942 'International Tables Vol C Tables 4.2.6.8 and 6.1.1.4'

loop_
_geom_angle_atom_site_label_1
_geom_angle_atom_site_label_2
_geom_angle_atom_site_label_3
_geom_angle
_geom_angle_site_symmetry_1
_geom_angle_site_symmetry_3
N1 P1 N2 106.31(7) . .
C49 P2 C56 96.96(7) . .
C1 N1 P1 123.46(10) . .
C25B N2 P1 122.7(4) . .
C25A N2 P1 119.8(4) . .
C49 N3 C50 110.18(13) . .
C49 N3 C52 123.97(13) . .
C50 N3 C52 125.61(13) . .
C49 N4 C51 110.56(13) . .
C49 N4 C55 124.07(14) . .
C51 N4 C55 125.33(14) . .
C56 N5 C57 110.20(12) . .
C56 N5 C59 124.66(12) . .
C57 N5 C59 124.67(13) . .
C56 N6 C58 110.36(12) . .
C56 N6 C62 126.06(13) . .
C58 N6 C62 123.58(13) . .
N1 C1 C2 124.25(12) . .
N1 C1 C6 117.87(13) . .
C2 C1 C6 117.73(13) . .
C3 C2 C1 119.73(13) . .
C3 C2 C7 117.12(13) . .
C1 C2 C7 123.14(12) . .
C4 C3 C2 121.87(14) . .
C4 C3 H3 119.1 . .
C2 C3 H3 119.1 . .
C5 C4 C3 118.82(14) . .
C5 C4 H4 120.6 . .
C3 C4 H4 120.6 . .
C4 C5 C6 121.17(13) . .
C4 C5 H5 119.4 . .
C6 C5 H5 119.4 . .
C5 C6 C1 120.67(13) . .
C5 C6 C16 121.05(12) . .
C1 C6 C16 118.28(12) . .
C8 C7 C12 119.62(13) . .
C8 C7 C2 120.40(13) . .
C12 C7 C2 119.81(13) . .
C9 C8 C7 119.48(15) . .
C9 C8 C13 118.95(15) . .
C7 C8 C13 121.57(14) . .
C10 C9 C8 121.86(16) . .
C10 C9 H9 119.1 . .
C8 C9 H9 119.1 . .
C9 C10 C11 118.04(15) . .
C9 C10 C14 120.68(19) . .
C11 C10 C14 121.26(19) . .
C10 C11 C12 122.04(17) . .
C10 C11 H11 119.0 . .
C12 C11 H11 119.0 . .
C11 C12 C7 118.92(15) . .
C11 C12 C15 120.21(15) . .
C7 C12 C15 120.87(14) . .
C8 C13 H13A 109.5 . .
C8 C13 H13B 109.5 . .
H13A C13 H13B 109.5 . .
C8 C13 H13C 109.5 . .
H13A C13 H13C 109.5 . .
H13B C13 H13C 109.5 . .
C8 C13 H13D 109.5 . .
C8 C13 H13E 109.5 . .
H13D C13 H13E 109.5 . .
C8 C13 H13F 109.5 . .
H13D C13 H13F 109.5 . .
H13E C13 H13F 109.5 . .
C10 C14 H14A 109.5 . .
C10 C14 H14B 109.5 . .
H14A C14 H14B 109.5 . .
C10 C14 H14C 109.5 . .
H14A C14 H14C 109.5 . .
H14B C14 H14C 109.5 . .
C10 C14 H14D 109.5 . .
C10 C14 H14E 109.5 . .
H14D C14 H14E 109.5 . .
C10 C14 H14F 109.5 . .
H14D C14 H14F 109.5 . .
H14E C14 H14F 109.5 . .
C12 C15 H15A 109.5 . .
C12 C15 H15B 109.5 . .
H15A C15 H15B 109.5 . .
C12 C15 H15C 109.5 . .
H15A C15 H15C 109.5 . .
H15B C15 H15C 109.5 . .
C21 C16 C17 119.89(14) . .
C21 C16 C6 120.56(13) . .
C17 C16 C6 119.53(13) . .
C18 C17 C16 118.97(14) . .
C18 C17 C22 120.86(13) . .
C16 C17 C22 120.14(13) . .
C19 C18 C17 122.11(14) . .
C19 C18 H18 118.9 . .
C17 C18 H18 118.9 . .
C18 C19 C20 118.00(14) . .
C18 C19 C23 121.20(15) . .
C20 C19 C23 120.80(15) . .
C19 C20 C21 121.93(15) . .
C19 C20 H20 119.0 . .
C21 C20 H20 119.0 . .
C20 C21 C16 119.09(14) . .
C20 C21 C24 120.48(14) . .
C16 C21 C24 120.40(14) . .
C17 C22 H22A 109.5 . .
C17 C22 H22B 109.5 . .
H22A C22 H22B 109.5 . .
C17 C22 H22C 109.5 . .
H22A C22 H22C 109.5 . .
H22B C22 H22C 109.5 . .
C19 C23 H23A 109.5 . .
C19 C23 H23B 109.5 . .
H23A C23 H23B 109.5 . .
C19 C23 H23C 109.5 . .
H23A C23 H23C 109.5 . .
H23B C23 H23C 109.5 . .
C19 C23 H23D 109.5 . .
C19 C23 H23E 109.5 . .
H23D C23 H23E 109.5 . .
C19 C23 H23F 109.5 . .
H23D C23 H23F 109.5 . .
H23E C23 H23F 109.5 . .
C21 C24 H24A 109.5 . .
C21 C24 H24B 109.5 . .
H24A C24 H24B 109.5 . .
C21 C24 H24C 109.5 . .
H24A C24 H24C 109.5 . .
H24B C24 H24C 109.5 . .
C21 C24 H24D 109.5 . .
C21 C24 H24E 109.5 . .
H24D C24 H24E 109.5 . .
C21 C24 H24F 109.5 . .
H24D C24 H24F 109.5 . .
H24E C24 H24F 109.5 . .
C26A C25A C30A 120.0 . .
C26A C25A N2 122.4(3) . .
C30A C25A N2 117.5(3) . .
C27A C26A C25A 120.0 . .
C27A C26A C31A 115.8(5) . .
C25A C26A C31A 123.6(5) . .
C26A C27A C28A 120.0 . .
C26A C27A H27A 120.0 . .
C28A C27A H27A 120.0 . .
C27A C28A C29A 120.0 . .
C27A C28A H28A 120.0 . .
C29A C28A H28A 120.0 . .
C30A C29A C28A 120.0 . .
C30A C29A H29A 120.0 . .
C28A C29A H29A 120.0 . .
C29A C30A C25A 120.0 . .
C29A C30A C40A 118.8(5) . .
C25A C30A C40A 120.9(5) . .
C32A C31A C36A 119.0(4) . .
C32A C31A C26A 121.9(6) . .
C36A C31A C26A 118.6(5) . .
C33A C32A C31A 119.1(4) . .
C33A C32A C37A 118.3(6) . .
C31A C32A C37A 122.6(6) . .
C34A C33A C32A 122.5(4) . .
C34A C33A H33A 118.8 . .
C32A C33A H33A 118.8 . .
C35A C34A C33A 117.6(4) . .
C35A C34A C38A 117.7(5) . .
C33A C34A C38A 124.6(5) . .
C34A C35A C36A 122.1(4) . .
C34A C35A H35A 119.0 . .
C36A C35A H35A 119.0 . .
C35A C36A C31A 119.7(4) . .
C35A C36A C39A 120.1(6) . .
C31A C36A C39A 119.9(6) . .
C32A C37A H37A 109.5 . .
C32A C37A H37B 109.5 . .
H37A C37A H37B 109.5 . .
C32A C37A H37C 109.5 . .
H37A C37A H37C 109.5 . .
H37B C37A H37C 109.5 . .
C34A C38A H38A 109.5 . .
C34A C38A H38B 109.5 . .
H38A C38A H38B 109.5 . .
C34A C38A H38C 109.5 . .
H38A C38A H38C 109.5 . .
H38B C38A H38C 109.5 . .
C36A C39A H39A 109.5 . .
C36A C39A H39B 109.5 . .
H39A C39A H39B 109.5 . .
C36A C39A H39C 109.5 . .
H39A C39A H39C 109.5 . .
H39B C39A H39C 109.5 . .
C45A C40A C41A 118.8(4) . .
C45A C40A C30A 119.1(4) . .
C41A C40A C30A 121.5(5) . .
C42A C41A C40A 119.9(4) . .
C42A C41A C46A 120.5(5) . .
C40A C41A C46A 119.5(5) . .
C41A C42A C43A 121.0(4) . .
C41A C42A H42A 119.5 . .
C43A C42A H42A 119.5 . .
C44A C43A C42A 118.3(4) . .
C44A C43A C47A 122.5(5) . .
C42A C43A C47A 119.1(5) . .
C45A C44A C43A 121.7(4) . .
C45A C44A H44A 119.2 . .
C43A C44A H44A 119.2 . .
C44A C45A C40A 120.1(4) . .
C44A C45A C48A 118.7(6) . .
C40A C45A C48A 121.1(6) . .
C41A C46A H46A 109.5 . .
C41A C46A H46B 109.5 . .
H46A C46A H46B 109.5 . .
C41A C46A H46C 109.5 . .
H46A C46A H46C 109.5 . .
H46B C46A H46C 109.5 . .
C43A C47A H47A 109.5 . .
C43A C47A H47B 109.5 . .
H47A C47A H47B 109.5 . .
C43A C47A H47C 109.5 . .
H47A C47A H47C 109.5 . .
H47B C47A H47C 109.5 . .
C45A C48A H48A 109.5 . .
C45A C48A H48B 109.5 . .
H48A C48A H48B 109.5 . .
C45A C48A H48C 109.5 . .
H48A C48A H48C 109.5 . .
H48B C48A H48C 109.5 . .
N2 C25B C26B 124.6(3) . .
N2 C25B C30B 115.4(3) . .
C26B C25B C30B 120.0 . .
C25B C26B C27B 120.0 . .
C25B C26B C31B 125.3(5) . .
C27B C26B C31B 114.5(5) . .
C28B C27B C26B 120.0 . .
C28B C27B H27B 120.0 . .
C26B C27B H27B 120.0 . .
C27B C28B C29B 120.0 . .
C27B C28B H28B 120.0 . .
C29B C28B H28B 120.0 . .
C28B C29B C30B 120.0 . .
C28B C29B H29B 120.0 . .
C30B C29B H29B 120.0 . .
C29B C30B C25B 120.0 . .
C29B C30B C40B 114.7(4) . .
C25B C30B C40B 125.0(4) . .
C36B C31B C32B 118.7(4) . .
C36B C31B C26B 122.3(5) . .
C32B C31B C26B 119.0(5) . .
C33B C32B C31B 119.2(4) . .
C33B C32B C37B 120.8(6) . .
C31B C32B C37B 120.0(5) . .
C34B C33B C32B 122.4(4) . .
C34B C33B H33B 118.8 . .
C32B C33B H33B 118.8 . .
C35B C34B C33B 117.1(4) . .
C35B C34B C38B 123.6(5) . .
C33B C34B C38B 119.2(5) . .
C34B C35B C36B 122.9(4) . .
C34B C35B H35B 118.5 . .
C36B C35B H35B 118.5 . .
C35B C36B C31B 119.4(4) . .
C35B C36B C39B 118.5(6) . .
C31B C36B C39B 122.0(6) . .
C32B C37B H37D 109.5 . .
C32B C37B H37E 109.5 . .
H37D C37B H37E 109.5 . .
C32B C37B H37F 109.5 . .
H37D C37B H37F 109.5 . .
H37E C37B H37F 109.5 . .
C34B C38B H38D 109.5 . .
C34B C38B H38E 109.5 . .
H38D C38B H38E 109.5 . .
C34B C38B H38F 109.5 . .
H38D C38B H38F 109.5 . .
H38E C38B H38F 109.5 . .
C36B C39B H39D 109.5 . .
C36B C39B H39E 109.5 . .
H39D C39B H39E 109.5 . .
C36B C39B H39F 109.5 . .
H39D C39B H39F 109.5 . .
H39E C39B H39F 109.5 . .
C45B C40B C41B 119.5(4) . .
C45B C40B C30B 122.4(4) . .
C41B C40B C30B 118.1(4) . .
C42B C41B C40B 118.8(4) . .
C42B C41B C46B 118.6(5) . .
C40B C41B C46B 122.5(4) . .
C43B C42B C41B 123.5(4) . .
C43B C42B H42B 118.2 . .
C41B C42B H42B 118.2 . .
C42B C43B C44B 116.8(4) . .
C42B C43B C47B 122.3(4) . .
C44B C43B C47B 121.0(4) . .
C43B C44B C45B 122.8(4) . .
C43B C44B H44B 118.6 . .
C45B C44B H44B 118.6 . .
C40B C45B C44B 118.3(4) . .
C40B C45B C48B 120.7(6) . .
C44B C45B C48B 121.0(6) . .
C41B C46B H46D 109.5 . .
C41B C46B H46E 109.5 . .
H46D C46B H46E 109.5 . .
C41B C46B H46F 109.5 . .
H46D C46B H46F 109.5 . .
H46E C46B H46F 109.5 . .
C43B C47B H47D 109.5 . .
C43B C47B H47E 109.5 . .
H47D C47B H47E 109.5 . .
C43B C47B H47F 109.5 . .
H47D C47B H47F 109.5 . .
H47E C47B H47F 109.5 . .
C45B C48B H48D 109.5 . .
C45B C48B H48E 109.5 . .
H48D C48B H48E 109.5 . .
C45B C48B H48F 109.5 . .
H48D C48B H48F 109.5 . .
H48E C48B H48F 109.5 . .
N4 C49 N3 105.24(13) . .
N4 C49 P2 125.40(11) . .
N3 C49 P2 129.33(12) . .
C51 C50 N3 107.10(14) . .
C51 C50 C53 130.31(16) . .
N3 C50 C53 122.59(15) . .
C50 C51 N4 106.90(14) . .
C50 C51 C54 130.75(17) . .
N4 C51 C54 122.34(15) . .
N3 C52 H52A 109.5 . .
N3 C52 H52B 109.5 . .
H52A C52 H52B 109.5 . .
N3 C52 H52C 109.5 . .
H52A C52 H52C 109.5 . .
H52B C52 H52C 109.5 . .
C50 C53 H53A 109.5 . .
C50 C53 H53B 109.5 . .
H53A C53 H53B 109.5 . .
C50 C53 H53C 109.5 . .
H53A C53 H53C 109.5 . .
H53B C53 H53C 109.5 . .
C51 C54 H54A 109.5 . .
C51 C54 H54B 109.5 . .
H54A C54 H54B 109.5 . .
C51 C54 H54C 109.5 . .
H54A C54 H54C 109.5 . .
H54B C54 H54C 109.5 . .
N4 C55 H55A 109.5 . .
N4 C55 H55B 109.5 . .
H55A C55 H55B 109.5 . .
N4 C55 H55C 109.5 . .
H55A C55 H55C 109.5 . .
H55B C55 H55C 109.5 . .
N4 C55 H55D 109.5 . .
N4 C55 H55E 109.5 . .
H55D C55 H55E 109.5 . .
N4 C55 H55F 109.5 . .
H55D C55 H55F 109.5 . .
H55E C55 H55F 109.5 . .
N6 C56 N5 105.55(12) . .
N6 C56 P2 124.26(11) . .
N5 C56 P2 129.86(11) . .
C58 C57 N5 106.96(13) . .
C58 C57 C60 129.98(14) . .
N5 C57 C60 123.05(13) . .
C57 C58 N6 106.91(13) . .
C57 C58 C61 131.91(14) . .
N6 C58 C61 121.15(14) . .
N5 C59 H59A 109.5 . .
N5 C59 H59B 109.5 . .
H59A C59 H59B 109.5 . .
N5 C59 H59C 109.5 . .
H59A C59 H59C 109.5 . .
H59B C59 H59C 109.5 . .
C57 C60 H60A 109.5 . .
C57 C60 H60B 109.5 . .
H60A C60 H60B 109.5 . .
C57 C60 H60C 109.5 . .
H60A C60 H60C 109.5 . .
H60B C60 H60C 109.5 . .
C58 C61 H61A 109.5 . .
C58 C61 H61B 109.5 . .
H61A C61 H61B 109.5 . .
C58 C61 H61C 109.5 . .
H61A C61 H61C 109.5 . .
H61B C61 H61C 109.5 . .
N6 C62 H62A 109.5 . .
N6 C62 H62B 109.5 . .
H62A C62 H62B 109.5 . .
N6 C62 H62C 109.5 . .
H62A C62 H62C 109.5 . .
H62B C62 H62C 109.5 . .

loop_
_geom_bond_atom_site_label_1
_geom_bond_atom_site_label_2
_geom_bond_distance
_geom_bond_site_symmetry_2
P1 N1 1.5864(12) .
P1 N2 1.5929(13) .
P2 C49 1.7897(17) .
P2 C56 1.8006(16) .
N1 C1 1.3856(18) .
N2 C25B 1.366(4) .
N2 C25A 1.490(4) .
N3 C49 1.3645(19) .
N3 C50 1.392(2) .
N3 C52 1.4571(19) .
N4 C49 1.354(2) .
N4 C51 1.393(2) .
N4 C55 1.458(2) .
N5 C56 1.3629(19) .
N5 C57 1.3846(19) .
N5 C59 1.4600(19) .
N6 C56 1.3494(19) .
N6 C58 1.3907(19) .
N6 C62 1.462(2) .
C1 C2 1.413(2) .
C1 C6 1.4201(19) .
C2 C3 1.396(2) .
C2 C7 1.499(2) .
C3 C4 1.382(2) .
C3 H3 0.9500 .
C4 C5 1.382(2) .
C4 H4 0.9500 .
C5 C6 1.387(2) .
C5 H5 0.9500 .
C6 C16 1.493(2) .
C7 C8 1.396(2) .
C7 C12 1.408(2) .
C8 C9 1.393(2) .
C8 C13 1.502(2) .
C9 C10 1.384(3) .
C9 H9 0.9500 .
C10 C11 1.387(3) .
C10 C14 1.509(2) .
C11 C12 1.393(2) .
C11 H11 0.9500 .
C12 C15 1.506(2) .
C13 H13A 0.9800 .
C13 H13B 0.9800 .
C13 H13C 0.9800 .
C13 H13D 0.9800 .
C13 H13E 0.9800 .
C13 H13F 0.9800 .
C14 H14A 0.9800 .
C14 H14B 0.9800 .
C14 H14C 0.9800 .
C14 H14D 0.9800 .
C14 H14E 0.9800 .
C14 H14F 0.9800 .
C15 H15A 0.9800 .
C15 H15B 0.9800 .
C15 H15C 0.9800 .
C16 C21 1.401(2) .
C16 C17 1.402(2) .
C17 C18 1.390(2) .
C17 C22 1.501(2) .
C18 C19 1.386(2) .
C18 H18 0.9500 .
C19 C20 1.387(2) .
C19 C23 1.508(2) .
C20 C21 1.392(2) .
C20 H20 0.9500 .
C21 C24 1.508(2) .
C22 H22A 0.9800 .
C22 H22B 0.9800 .
C22 H22C 0.9800 .
C23 H23A 0.9800 .
C23 H23B 0.9800 .
C23 H23C 0.9800 .
C23 H23D 0.9800 .
C23 H23E 0.9800 .
C23 H23F 0.9800 .
C24 H24A 0.9800 .
C24 H24B 0.9800 .
C24 H24C 0.9800 .
C24 H24D 0.9800 .
C24 H24E 0.9800 .
C24 H24F 0.9800 .
C25A C26A 1.3900 .
C25A C30A 1.3900 .
C26A C27A 1.3900 .
C26A C31A 1.519(4) .
C27A C28A 1.3900 .
C27A H27A 0.9500 .
C28A C29A 1.3900 .
C28A H28A 0.9500 .
C29A C30A 1.3900 .
C29A H29A 0.9500 .
C30A C40A 1.499(4) .
C31A C32A 1.408(5) .
C31A C36A 1.409(5) .
C32A C33A 1.393(5) .
C32A C37A 1.493(5) .
C33A C34A 1.387(4) .
C33A H33A 0.9500 .
C34A C35A 1.385(5) .
C34A C38A 1.509(5) .
C35A C36A 1.390(5) .
C35A H35A 0.9500 .
C36A C39A 1.504(5) .
C37A H37A 0.9800 .
C37A H37B 0.9800 .
C37A H37C 0.9800 .
C38A H38A 0.9800 .
C38A H38B 0.9800 .
C38A H38C 0.9800 .
C39A H39A 0.9800 .
C39A H39B 0.9800 .
C39A H39C 0.9800 .
C40A C45A 1.399(5) .
C40A C41A 1.416(5) .
C41A C42A 1.391(5) .
C41A C46A 1.518(5) .
C42A C43A 1.401(5) .
C42A H42A 0.9500 .
C43A C44A 1.391(5) .
C43A C47A 1.507(5) .
C44A C45A 1.386(5) .
C44A H44A 0.9500 .
C45A C48A 1.500(5) .
C46A H46A 0.9800 .
C46A H46B 0.9800 .
C46A H46C 0.9800 .
C47A H47A 0.9800 .
C47A H47B 0.9800 .
C47A H47C 0.9800 .
C48A H48A 0.9800 .
C48A H48B 0.9800 .
C48A H48C 0.9800 .
C25B C26B 1.3900 .
C25B C30B 1.3900 .
C26B C27B 1.3900 .
C26B C31B 1.519(4) .
C27B C28B 1.3900 .
C27B H27B 0.9500 .
C28B C29B 1.3900 .
C28B H28B 0.9500 .
C29B C30B 1.3900 .
C29B H29B 0.9500 .
C30B C40B 1.493(4) .
C31B C36B 1.407(5) .
C31B C32B 1.412(5) .
C32B C33B 1.399(5) .
C32B C37B 1.497(5) .
C33B C34B 1.395(4) .
C33B H33B 0.9500 .
C34B C35B 1.375(4) .
C34B C38B 1.509(5) .
C35B C36B 1.395(5) .
C35B H35B 0.9500 .
C36B C39B 1.501(5) .
C37B H37D 0.9800 .
C37B H37E 0.9800 .
C37B H37F 0.9800 .
C38B H38D 0.9800 .
C38B H38E 0.9800 .
C38B H38F 0.9800 .
C39B H39D 0.9800 .
C39B H39E 0.9800 .
C39B H39F 0.9800 .
C40B C45B 1.401(5) .
C40B C41B 1.412(5) .
C41B C42B 1.389(5) .
C41B C46B 1.515(5) .
C42B C43B 1.367(4) .
C42B H42B 0.9500 .
C43B C44B 1.395(4) .
C43B C47B 1.505(5) .
C44B C45B 1.406(5) .
C44B H44B 0.9500 .
C45B C48B 1.500(5) .
C46B H46D 0.9800 .
C46B H46E 0.9800 .
C46B H46F 0.9800 .
C47B H47D 0.9800 .
C47B H47E 0.9800 .
C47B H47F 0.9800 .
C48B H48D 0.9800 .
C48B H48E 0.9800 .
C48B H48F 0.9800 .
C50 C51 1.346(2) .
C50 C53 1.492(2) .
C51 C54 1.487(2) .
C52 H52A 0.9800 .
C52 H52B 0.9800 .
C52 H52C 0.9800 .
C53 H53A 0.9800 .
C53 H53B 0.9800 .
C53 H53C 0.9800 .
C54 H54A 0.9800 .
C54 H54B 0.9800 .
C54 H54C 0.9800 .
C55 H55A 0.9800 .
C55 H55B 0.9800 .
C55 H55C 0.9800 .
C55 H55D 0.9800 .
C55 H55E 0.9800 .
C55 H55F 0.9800 .
C57 C58 1.351(2) .
C57 C60 1.490(2) .
C58 C61 1.484(2) .
C59 H59A 0.9800 .
C59 H59B 0.9800 .
C59 H59C 0.9800 .
C60 H60A 0.9800 .
C60 H60B 0.9800 .
C60 H60C 0.9800 .
C61 H61A 0.9800 .
C61 H61B 0.9800 .
C61 H61C 0.9800 .
C62 H62A 0.9800 .
C62 H62B 0.9800 .
C62 H62C 0.9800 .

loop_
_geom_torsion_atom_site_label_1
_geom_torsion_atom_site_label_2
_geom_torsion_atom_site_label_3
_geom_torsion_atom_site_label_4
_geom_torsion
_geom_torsion_site_symmetry_1
_geom_torsion_site_symmetry_2
_geom_torsion_site_symmetry_3
_geom_torsion_site_symmetry_4
N2 P1 N1 C1 178.95(11) . . . .
N1 P1 N2 C25B 177.5(3) . . . .
N1 P1 N2 C25A 180.0(3) . . . .
P1 N1 C1 C2 -63.71(18) . . . .
P1 N1 C1 C6 120.79(13) . . . .
N1 C1 C2 C3 -176.05(13) . . . .
C6 C1 C2 C3 -0.5(2) . . . .
N1 C1 C2 C7 2.9(2) . . . .
C6 C1 C2 C7 178.39(13) . . . .
C1 C2 C3 C4 0.9(2) . . . .
C7 C2 C3 C4 -178.13(14) . . . .
C2 C3 C4 C5 -0.4(2) . . . .
C3 C4 C5 C6 -0.5(2) . . . .
C4 C5 C6 C1 0.8(2) . . . .
C4 C5 C6 C16 -179.26(14) . . . .
N1 C1 C6 C5 175.54(13) . . . .
C2 C1 C6 C5 -0.3(2) . . . .
N1 C1 C6 C16 -4.43(19) . . . .
C2 C1 C6 C16 179.78(13) . . . .
C3 C2 C7 C8 -77.46(18) . . . .
C1 C2 C7 C8 103.58(17) . . . .
C3 C2 C7 C12 97.73(17) . . . .
C1 C2 C7 C12 -81.23(18) . . . .
C12 C7 C8 C9 -2.0(2) . . . .
C2 C7 C8 C9 173.25(13) . . . .
C12 C7 C8 C13 177.43(14) . . . .
C2 C7 C8 C13 -7.4(2) . . . .
C7 C8 C9 C10 0.6(2) . . . .
C13 C8 C9 C10 -178.80(15) . . . .
C8 C9 C10 C11 0.7(2) . . . .
C8 C9 C10 C14 179.13(16) . . . .
C9 C10 C11 C12 -0.6(3) . . . .
C14 C10 C11 C12 -179.06(16) . . . .
C10 C11 C12 C7 -0.7(2) . . . .
C10 C11 C12 C15 179.54(15) . . . .
C8 C7 C12 C11 2.0(2) . . . .
C2 C7 C12 C11 -173.22(14) . . . .
C8 C7 C12 C15 -178.25(14) . . . .
C2 C7 C12 C15 6.5(2) . . . .
C5 C6 C16 C21 90.64(17) . . . .
C1 C6 C16 C21 -89.39(17) . . . .
C5 C6 C16 C17 -91.26(17) . . . .
C1 C6 C16 C17 88.70(17) . . . .
C21 C16 C17 C18 -0.9(2) . . . .
C6 C16 C17 C18 -179.00(12) . . . .
C21 C16 C17 C22 177.25(13) . . . .
C6 C16 C17 C22 -0.9(2) . . . .
C16 C17 C18 C19 1.0(2) . . . .
C22 C17 C18 C19 -177.17(13) . . . .
C17 C18 C19 C20 -0.3(2) . . . .
C17 C18 C19 C23 -179.51(14) . . . .
C18 C19 C20 C21 -0.4(2) . . . .
C23 C19 C20 C21 178.78(14) . . . .
C19 C20 C21 C16 0.5(2) . . . .
C19 C20 C21 C24 178.64(14) . . . .
C17 C16 C21 C20 0.2(2) . . . .
C6 C16 C21 C20 178.29(13) . . . .
C17 C16 C21 C24 -177.97(13) . . . .
C6 C16 C21 C24 0.1(2) . . . .
C25B N2 C25A C26A 94(6) . . . .
P1 N2 C25A C26A -50.9(4) . . . .
C25B N2 C25A C30A -89(6) . . . .
P1 N2 C25A C30A 126.1(3) . . . .
C30A C25A C26A C27A 0.0 . . . .
N2 C25A C26A C27A 176.9(7) . . . .
C30A C25A C26A C31A 170.3(7) . . . .
N2 C25A C26A C31A -12.7(6) . . . .
C25A C26A C27A C28A 0.0 . . . .
C31A C26A C27A C28A -171.1(6) . . . .
C26A C27A C28A C29A 0.0 . . . .
C27A C28A C29A C30A 0.0 . . . .
C28A C29A C30A C25A 0.0 . . . .
C28A C29A C30A C40A 174.5(5) . . . .
C26A C25A C30A C29A 0.0 . . . .
N2 C25A C30A C29A -177.1(6) . . . .
C26A C25A C30A C40A -174.4(5) . . . .
N2 C25A C30A C40A 8.5(5) . . . .
C27A C26A C31A C32A 108.8(11) . . . .
C25A C26A C31A C32A -61.9(15) . . . .
C27A C26A C31A C36A -62.7(14) . . . .
C25A C26A C31A C36A 126.6(10) . . . .
C36A C31A C32A C33A -0.6(18) . . . .
C26A C31A C32A C33A -172.1(9) . . . .
C36A C31A C32A C37A -179.2(14) . . . .
C26A C31A C32A C37A 9(2) . . . .
C31A C32A C33A C34A -2.0(13) . . . .
C37A C32A C33A C34A 176.6(12) . . . .
C32A C33A C34A C35A 3.1(9) . . . .
C32A C33A C34A C38A -179.3(13) . . . .
C33A C34A C35A C36A -1.6(9) . . . .
C38A C34A C35A C36A -179.4(12) . . . .
C34A C35A C36A C31A -0.9(12) . . . .
C34A C35A C36A C39A -174.5(14) . . . .
C32A C31A C36A C35A 2.0(18) . . . .
C26A C31A C36A C35A 173.8(9) . . . .
C32A C31A C36A C39A 175.7(16) . . . .
C26A C31A C36A C39A -13(2) . . . .
C29A C30A C40A C45A 100.9(10) . . . .
C25A C30A C40A C45A -84.6(10) . . . .
C29A C30A C40A C41A -70.3(10) . . . .
C25A C30A C40A C41A 104.2(9) . . . .
C45A C40A C41A C42A 1.5(13) . . . .
C30A C40A C41A C42A 172.7(6) . . . .
C45A C40A C41A C46A 179.9(8) . . . .
C30A C40A C41A C46A -8.9(12) . . . .
C40A C41A C42A C43A 2.0(6) . . . .
C46A C41A C42A C43A -176.3(5) . . . .
C41A C42A C43A C44A -3.3(8) . . . .
C41A C42A C43A C47A 178.6(8) . . . .
C42A C43A C44A C45A 1.0(11) . . . .
C47A C43A C44A C45A 179.0(10) . . . .
C43A C44A C45A C40A 2.5(13) . . . .
C43A C44A C45A C48A -174.8(11) . . . .
C41A C40A C45A C44A -3.7(16) . . . .
C30A C40A C45A C44A -175.1(8) . . . .
C41A C40A C45A C48A 173.5(11) . . . .
C30A C40A C45A C48A 2.0(17) . . . .
C25A N2 C25B C26B -86(6) . . . .
P1 N2 C25B C26B -49.1(5) . . . .
C25A N2 C25B C30B 95(6) . . . .
P1 N2 C25B C30B 131.2(2) . . . .
N2 C25B C26B C27B -179.7(7) . . . .
C30B C25B C26B C27B 0.0 . . . .
N2 C25B C26B C31B -5.2(6) . . . .
C30B C25B C26B C31B 174.5(7) . . . .
C25B C26B C27B C28B 0.0 . . . .
C31B C26B C27B C28B -175.1(6) . . . .
C26B C27B C28B C29B 0.0 . . . .
C27B C28B C29B C30B 0.0 . . . .
C28B C29B C30B C25B 0.0 . . . .
C28B C29B C30B C40B 173.9(4) . . . .
N2 C25B C30B C29B 179.7(6) . . . .
C26B C25B C30B C29B 0.0 . . . .
N2 C25B C30B C40B 6.4(5) . . . .
C26B C25B C30B C40B -173.3(5) . . . .
C25B C26B C31B C36B 114.3(10) . . . .
C27B C26B C31B C36B -70.9(14) . . . .
C25B C26B C31B C32B -67.9(13) . . . .
C27B C26B C31B C32B 106.9(11) . . . .
C36B C31B C32B C33B 4.3(17) . . . .
C26B C31B C32B C33B -173.5(8) . . . .
C36B C31B C32B C37B -175.6(13) . . . .
C26B C31B C32B C37B 6.6(19) . . . .
C31B C32B C33B C34B 0.0(12) . . . .
C37B C32B C33B C34B 179.9(11) . . . .
C32B C33B C34B C35B -3.6(9) . . . .
C32B C33B C34B C38B 179.2(11) . . . .
C33B C34B C35B C36B 2.9(9) . . . .
C38B C34B C35B C36B 180.0(12) . . . .
C34B C35B C36B C31B 1.4(12) . . . .
C34B C35B C36B C39B 179.5(13) . . . .
C32B C31B C36B C35B -5.1(17) . . . .
C26B C31B C36B C35B 172.7(9) . . . .
C32B C31B C36B C39B 176.9(15) . . . .
C26B C31B C36B C39B -5(2) . . . .
C29B C30B C40B C45B 105.8(10) . . . .
C25B C30B C40B C45B -80.6(11) . . . .
C29B C30B C40B C41B -75.4(9) . . . .
C25B C30B C40B C41B 98.2(8) . . . .
C45B C40B C41B C42B -2.9(13) . . . .
C30B C40B C41B C42B 178.3(5) . . . .
C45B C40B C41B C46B 178.2(8) . . . .
C30B C40B C41B C46B -0.7(11) . . . .
C40B C41B C42B C43B -2.2(6) . . . .
C46B C41B C42B C43B 176.9(5) . . . .
C41B C42B C43B C44B 4.3(8) . . . .
C41B C42B C43B C47B -177.5(8) . . . .
C42B C43B C44B C45B -1.5(10) . . . .
C47B C43B C44B C45B -179.7(10) . . . .
C41B C40B C45B C44B 5.4(15) . . . .
C30B C40B C45B C44B -175.8(8) . . . .
C41B C40B C45B C48B -173.2(11) . . . .
C30B C40B C45B C48B 5.6(17) . . . .
C43B C44B C45B C40B -3.3(12) . . . .
C43B C44B C45B C48B 175.3(11) . . . .
C51 N4 C49 N3 -1.39(18) . . . .
C55 N4 C49 N3 -179.22(16) . . . .
C51 N4 C49 P2 -179.51(12) . . . .
C55 N4 C49 P2 2.7(2) . . . .
C50 N3 C49 N4 1.88(18) . . . .
C52 N3 C49 N4 -172.76(14) . . . .
C50 N3 C49 P2 179.89(13) . . . .
C52 N3 C49 P2 5.3(2) . . . .
C56 P2 C49 N4 -134.78(14) . . . .
C56 P2 C49 N3 47.57(16) . . . .
C49 N3 C50 C51 -1.68(19) . . . .
C52 N3 C50 C51 172.85(15) . . . .
C49 N3 C50 C53 179.02(16) . . . .
C52 N3 C50 C53 -6.4(3) . . . .
N3 C50 C51 N4 0.77(19) . . . .
C53 C50 C51 N4 179.99(18) . . . .
N3 C50 C51 C54 -178.00(19) . . . .
C53 C50 C51 C54 1.2(3) . . . .
C49 N4 C51 C50 0.4(2) . . . .
C55 N4 C51 C50 178.19(17) . . . .
C49 N4 C51 C54 179.29(17) . . . .
C55 N4 C51 C54 -2.9(3) . . . .
C58 N6 C56 N5 0.56(15) . . . .
C62 N6 C56 N5 179.75(13) . . . .
C58 N6 C56 P2 -173.43(10) . . . .
C62 N6 C56 P2 5.8(2) . . . .
C57 N5 C56 N6 0.32(15) . . . .
C59 N5 C56 N6 -172.13(12) . . . .
C57 N5 C56 P2 173.84(11) . . . .
C59 N5 C56 P2 1.4(2) . . . .
C49 P2 C56 N6 -143.41(13) . . . .
C49 P2 C56 N5 44.14(14) . . . .
C56 N5 C57 C58 -1.08(16) . . . .
C59 N5 C57 C58 171.35(13) . . . .
C56 N5 C57 C60 179.15(13) . . . .
C59 N5 C57 C60 -8.4(2) . . . .
N5 C57 C58 N6 1.38(16) . . . .
C60 C57 C58 N6 -178.88(14) . . . .
N5 C57 C58 C61 -176.40(16) . . . .
C60 C57 C58 C61 3.3(3) . . . .
C56 N6 C58 C57 -1.24(16) . . . .
C62 N6 C58 C57 179.54(14) . . . .
C56 N6 C58 C61 176.83(14) . . . .
C62 N6 C58 C61 -2.4(2) . . . .

loop_
_platon_squeeze_void_nr
_platon_squeeze_void_average_x
_platon_squeeze_void_average_y
_platon_squeeze_void_average_z
_platon_squeeze_void_volume
_platon_squeeze_void_count_electrons
_platon_squeeze_void_content
1 0.027 0.500 0.550 1644 431 ' '
